data_4106377
loop_
_publ_author_name
'Loi H. Do'
'Stephen J. Lippard'

_publ_section_title
;
 Toward Functional Carboxylate-Bridged Diiron Protein Mimics: Achieving
 Structural Stability and Conformational Flexibility Using a Macrocylic
 Ligand Framework
;
_journal_name_full 'Journal of the American Chemical Society'
_journal_page_first 10568
_journal_page_last 10581
_journal_paper_doi 10.1021/ja2021312
_journal_volume 133
_journal_year 2011
_chemical_formula_sum 'C66.91 H57 Ag Cl9.82 Fe2 N2 O17 S'
_chemical_formula_weight 1761.02
_chemical_name_systematic
;
 ?
;
_space_group_IT_number 9
_symmetry_cell_setting monoclinic
_symmetry_space_group_name_Hall 'C -2yc'
_symmetry_space_group_name_H-M 'C 1 c 1'
_atom_sites_solution_hydrogens geom
_atom_sites_solution_primary direct
_atom_sites_solution_secondary difmap
_audit_creation_method SHELXL-97
_cell_angle_alpha 90.00
_cell_angle_beta 107.3760(10)
_cell_angle_gamma 90.00
_cell_formula_units_Z 4
_cell_length_a 16.6129(8)
_cell_length_b 20.5472(9)
_cell_length_c 21.6770(13)
_cell_measurement_reflns_used 9612
_cell_measurement_temperature 110(2)
_cell_measurement_theta_max 26.39
_cell_measurement_theta_min 2.73
_cell_volume 7061.7(6)
_computing_cell_refinement 'Bruker SMART'
_computing_data_collection 'Bruker SMART'
_computing_data_reduction 'Bruker SAINT'
_computing_molecular_graphics 'Bruker SHELXTL'
_computing_publication_material 'Bruker SHELXTL'
_computing_structure_refinement 'SHELXL-97 (Sheldrick, 1997)'
_computing_structure_solution 'SHELXS-97 (Sheldrick, 1990)'
_diffrn_ambient_temperature 110(2)
_diffrn_measured_fraction_theta_full 1.000
_diffrn_measured_fraction_theta_max 1.000
_diffrn_measurement_device_type 'CCD area detector'
_diffrn_measurement_method 'phi and omega scans'
_diffrn_radiation_monochromator graphite
_diffrn_radiation_source 'fine-focus sealed tube'
_diffrn_radiation_type MoK\a
_diffrn_radiation_wavelength 0.71073
_diffrn_reflns_av_R_equivalents 0.0325
_diffrn_reflns_av_sigmaI/netI 0.0294
_diffrn_reflns_limit_h_max 19
_diffrn_reflns_limit_h_min -19
_diffrn_reflns_limit_k_max 24
_diffrn_reflns_limit_k_min -24
_diffrn_reflns_limit_l_max 25
_diffrn_reflns_limit_l_min -25
_diffrn_reflns_number 57426
_diffrn_reflns_theta_full 25.03
_diffrn_reflns_theta_max 25.03
_diffrn_reflns_theta_min 1.62
_exptl_absorpt_coefficient_mu 1.152
_exptl_absorpt_correction_T_max 0.9237
_exptl_absorpt_correction_T_min 0.8742
_exptl_absorpt_correction_type empirical
_exptl_absorpt_process_details SADABS
_exptl_crystal_colour brown
_exptl_crystal_density_diffrn 1.656
_exptl_crystal_description block
_exptl_crystal_F_000 3562
_exptl_crystal_size_max 0.12
_exptl_crystal_size_mid 0.08
_exptl_crystal_size_min 0.07
_refine_diff_density_max 1.231
_refine_diff_density_min -1.300
_refine_diff_density_rms 0.092
_refine_ls_abs_structure_details 'Flack H D (1983), Acta Cryst. A39, 876-881'
_refine_ls_abs_structure_Flack -0.011(13)
_refine_ls_goodness_of_fit_ref 1.036
_refine_ls_hydrogen_treatment constr
_refine_ls_matrix_type full
_refine_ls_number_parameters 915
_refine_ls_number_reflns 12483
_refine_ls_number_restraints 45
_refine_ls_restrained_S_all 1.035
_refine_ls_R_factor_all 0.0427
_refine_ls_R_factor_gt 0.0402
_refine_ls_shift/su_max 0.002
_refine_ls_shift/su_mean 0.000
_refine_ls_structure_factor_coef Fsqd
_refine_ls_weighting_details 'calc w=1/[\s^2^(Fo^2^)+(0.0646P)^2^+25.2191P] where P=(Fo^2^+2Fc^2^)/3'
_refine_ls_weighting_scheme calc
_refine_ls_wR_factor_gt 0.1057
_refine_ls_wR_factor_ref 0.1082
_reflns_number_gt 11930
_reflns_number_total 12483
_reflns_threshold_expression >2sigma(I)
_cod_data_source_file ja2021312_si_002_3.cif
_cod_data_source_block Compound_3
_cod_database_code 4106377

loop_
_symmetry_equiv_pos_as_xyz
'x, y, z'
'x, -y, z+1/2'
'x+1/2, y+1/2, z'
'x+1/2, -y+1/2, z+1/2'

loop_
_atom_site_label
_atom_site_type_symbol
_atom_site_fract_x
_atom_site_fract_y
_atom_site_fract_z
_atom_site_U_iso_or_equiv
_atom_site_adp_type
_atom_site_occupancy
_atom_site_symmetry_multiplicity
_atom_site_calc_flag
_atom_site_refinement_flags
_atom_site_disorder_assembly
_atom_site_disorder_group
Ag1A Ag 0.66408(2) 0.09791(3) 0.40863(2) 0.03106(16) Uani 0.9124(14) 1 d P A 1
Ag1B Ag 0.6474(3) 0.0737(3) 0.3748(3) 0.03106(16) Uani 0.0876(14) 1 d P A 2
Fe1 Fe 0.63705(4) 0.18132(3) 0.24755(3) 0.01367(13) Uani 1 1 d . A .
Fe2 Fe 0.70433(4) 0.26217(3) 0.36789(3) 0.01427(13) Uani 1 1 d . A .
N2 N 0.7290(2) 0.36218(17) 0.39142(17) 0.0154(7) Uani 1 1 d . . .
N1 N 0.5839(2) 0.20309(17) 0.14807(17) 0.0150(7) Uani 1 1 d . . .
O7 O 0.66022(19) 0.27433(14) 0.27340(14) 0.0153(6) Uani 1 1 d . . .
O9 O 0.58011(19) 0.25567(15) 0.36462(14) 0.0174(6) Uani 1 1 d . . .
O8 O 0.53316(19) 0.18993(15) 0.27786(15) 0.0175(6) Uani 1 1 d . . .
O15 O 0.82548(19) 0.26259(15) 0.35252(14) 0.0177(6) Uani 1 1 d . . .
O13 O 0.75495(19) 0.17874(14) 0.22808(15) 0.0175(6) Uani 1 1 d . . .
O2 O 0.7372(2) 0.24323(14) 0.45607(14) 0.0166(6) Uani 1 1 d . . .
O10 O 0.8321(2) 0.10069(17) 0.30241(16) 0.0275(8) Uani 1 1 d . . .
O1 O 0.61118(19) 0.09481(14) 0.22821(14) 0.0172(6) Uani 1 1 d . . .
O6 O 0.70501(19) 0.16656(14) 0.34224(14) 0.0159(6) Uani 1 1 d . . .
O4 O 0.8389(2) 0.36250(16) 0.18940(16) 0.0231(7) Uani 1 1 d . . .
O3 O 0.7745(2) 0.46301(16) 0.13027(15) 0.0226(7) Uani 1 1 d . . .
O14 O 0.9052(2) 0.18969(17) 0.43013(16) 0.0249(7) Uani 1 1 d . . .
O11 O 0.7775(2) 0.07317(18) 0.19263(18) 0.0327(8) Uani 1 1 d . . .
O17 O 0.9190(2) 0.30256(19) 0.45000(19) 0.0356(9) Uani 1 1 d . . .
O5 O 0.7630(2) 0.00891(15) 0.43843(14) 0.0197(7) Uani 1 1 d . . .
O12 O 0.8895(2) 0.14737(19) 0.22527(19) 0.0320(8) Uani 1 1 d . . .
O16 O 0.9713(2) 0.25480(18) 0.37035(18) 0.0312(8) Uani 1 1 d . . .
S1 S 0.76946(7) 0.40728(5) 0.16886(5) 0.0166(2) Uani 1 1 d . . .
Cl2 Cl 0.90823(7) 0.25251(5) 0.40225(5) 0.0194(2) Uani 1 1 d . . .
Cl1 Cl 0.81502(7) 0.12373(5) 0.23682(5) 0.0196(2) Uani 1 1 d . . .
Cl21 Cl 0.52417(9) 0.52822(7) 0.41932(7) 0.0357(3) Uani 1 1 d . . .
Cl20 Cl 0.63524(10) 0.63332(8) 0.40652(8) 0.0457(4) Uani 1 1 d . . .
Cl31 Cl 0.4457(2) 0.31336(16) 0.47671(17) 0.0993(6) Uani 0.9124(14) 1 d P A 1
Cl30 Cl 0.5591(2) 0.41922(16) 0.54394(18) 0.0993(6) Uani 0.9124(14) 1 d P A 1
C300 C 0.5374(8) 0.3416(6) 0.4862(7) 0.0993(6) Uani 0.9124(14) 1 d P A 1
H30A H 0.5434 0.3538 0.4436 0.119 Uiso 1 1 calc R A 1
H30B H 0.5798 0.3076 0.5052 0.119 Uiso 1 1 calc R A 1
C16 C 0.5940(3) 0.2670(2) 0.1216(2) 0.0182(9) Uani 1 1 d . . .
C26 C 0.7725(3) 0.1717(2) 0.5736(2) 0.0190(9) Uani 1 1 d . . .
C40 C 0.7424(3) 0.4351(2) 0.2385(2) 0.0172(9) Uani 1 1 d . . .
C25 C 0.7421(3) 0.1420(2) 0.6204(2) 0.0200(9) Uani 1 1 d . . .
H25A H 0.7203 0.1678 0.6481 0.024 Uiso 1 1 calc R . .
C27 C 0.8032(3) 0.1324(2) 0.5326(2) 0.0173(9) Uani 1 1 d . A .
H27A H 0.8234 0.1519 0.5004 0.021 Uiso 1 1 calc R . .
C55 C 0.4825(3) 0.5073(2) 0.1780(3) 0.0302(11) Uani 1 1 d . . .
H55A H 0.5079 0.4928 0.1450 0.045 Uiso 1 1 calc R . .
H55B H 0.5217 0.5364 0.2085 0.045 Uiso 1 1 calc R . .
H55C H 0.4299 0.5306 0.1572 0.045 Uiso 1 1 calc R . .
C7 C 0.6670(3) -0.0233(2) 0.2886(2) 0.0189(9) Uani 1 1 d . A .
H7A H 0.6965 0.0123 0.2776 0.023 Uiso 1 1 calc R . .
C21 C 0.6691(3) 0.2997(2) 0.1481(2) 0.0162(9) Uani 1 1 d . . .
H21A H 0.7142 0.2794 0.1800 0.019 Uiso 1 1 calc R . .
C30 C 0.8060(3) 0.3489(2) 0.6270(2) 0.0195(9) Uani 1 1 d . . .
C12 C 0.5216(3) 0.0942(2) 0.1200(2) 0.0173(9) Uani 1 1 d . . .
C35 C 0.7504(3) 0.3835(2) 0.4510(2) 0.0163(9) Uani 1 1 d . . .
H35A H 0.7584 0.4291 0.4564 0.020 Uiso 1 1 calc R . .
C54 C 0.4059(3) 0.4024(2) 0.2937(2) 0.0256(10) Uani 1 1 d . . .
H54A H 0.3827 0.4088 0.3284 0.031 Uiso 1 1 calc R . .
C6 C 0.5874(3) -0.0400(2) 0.2474(2) 0.0188(9) Uani 1 1 d . . .
C28 C 0.7760(3) 0.2442(2) 0.5697(2) 0.0167(9) Uani 1 1 d . . .
C29 C 0.7995(3) 0.2811(2) 0.6263(2) 0.0192(9) Uani 1 1 d . . .
H29A H 0.8117 0.2589 0.6665 0.023 Uiso 1 1 calc R . .
C31 C 0.7870(3) 0.3802(2) 0.5680(2) 0.0185(9) Uani 1 1 d . . .
H31A H 0.7900 0.4263 0.5670 0.022 Uiso 1 1 calc R . .
C1 C 0.7849(3) -0.0334(2) 0.3920(2) 0.0203(9) Uani 1 1 d . A .
H1A H 0.8190 -0.0706 0.4146 0.024 Uiso 1 1 calc R . .
H1B H 0.8182 -0.0091 0.3687 0.024 Uiso 1 1 calc R . .
C43 C 0.4345(3) 0.2281(2) 0.3274(2) 0.0166(9) Uani 1 1 d . . .
C38 C 0.6822(3) 0.5134(2) 0.2912(2) 0.0200(9) Uani 1 1 d . . .
H38A H 0.6601 0.5557 0.2931 0.024 Uiso 1 1 calc R . .
C41 C 0.7552(3) 0.3926(2) 0.2902(2) 0.0153(9) Uani 1 1 d . . .
H41A H 0.7840 0.3525 0.2909 0.018 Uiso 1 1 calc R . .
C39 C 0.7070(3) 0.4960(2) 0.2382(2) 0.0191(9) Uani 1 1 d . . .
H39A H 0.6999 0.5248 0.2028 0.023 Uiso 1 1 calc R . .
C37 C 0.6888(3) 0.4707(2) 0.3417(2) 0.0188(9) Uani 1 1 d . . .
H37A H 0.6688 0.4829 0.3768 0.023 Uiso 1 1 calc R . .
C11 C 0.4671(3) 0.0590(2) 0.0689(2) 0.0167(9) Uani 1 1 d . . .
H11B H 0.4419 0.0803 0.0289 0.020 Uiso 1 1 calc R . .
C20 C 0.6780(3) 0.3624(2) 0.1278(2) 0.0170(9) Uani 1 1 d . . .
C56 C 0.4559(3) 0.1187(2) 0.3828(2) 0.0208(10) Uani 1 1 d . . .
C44 C 0.4025(3) 0.1763(2) 0.3545(2) 0.0224(10) Uani 1 1 d . . .
C50 C 0.4544(3) 0.3322(2) 0.2245(2) 0.0204(9) Uani 1 1 d . . .
H50A H 0.4638 0.2899 0.2105 0.024 Uiso 1 1 calc R . .
C59 C 0.5475(3) 0.0087(3) 0.4449(3) 0.0289(11) Uani 1 1 d . A .
C51 C 0.4781(3) 0.3858(2) 0.1958(2) 0.0228(10) Uani 1 1 d . . .
H51A H 0.5046 0.3796 0.1630 0.027 Uiso 1 1 calc R . .
C24A C 0.7441(3) 0.0740(2) 0.6261(2) 0.0211(9) Uani 1 1 d . . .
H24A H 0.7241 0.0540 0.6582 0.025 Uiso 1 1 calc R . .
C5 C 0.5459(3) -0.0940(2) 0.2653(2) 0.0218(10) Uani 1 1 d . . .
H5A H 0.4912 -0.1060 0.2390 0.026 Uiso 1 1 calc R . .
C49 C 0.4167(3) 0.3391(2) 0.2740(2) 0.0202(9) Uani 1 1 d . . .
C4 C 0.5838(3) -0.1290(2) 0.3202(3) 0.0295(11) Uani 1 1 d . . .
H4B H 0.5559 -0.1658 0.3307 0.035 Uiso 1 1 calc R . .
C8 C 0.5469(3) -0.0049(2) 0.1865(2) 0.0168(9) Uani 1 1 d . . .
C2 C 0.7035(3) -0.0574(2) 0.3452(2) 0.0206(9) Uani 1 1 d . . .
C42 C 0.5228(3) 0.2245(2) 0.3233(2) 0.0162(9) Uani 1 1 d . . .
C18 C 0.5408(3) 0.3575(2) 0.0513(2) 0.0196(9) Uani 1 1 d . . .
H18A H 0.4977 0.3760 0.0165 0.024 Uiso 1 1 calc R . .
C13 C 0.5614(3) 0.0624(2) 0.1793(2) 0.0158(9) Uani 1 1 d . . .
C19 C 0.6147(3) 0.3924(2) 0.0790(2) 0.0202(9) Uani 1 1 d . . .
H19A H 0.6217 0.4353 0.0650 0.024 Uiso 1 1 calc R . .
C34 C 0.8375(3) 0.3842(2) 0.6903(2) 0.0241(10) Uani 1 1 d . . .
H34A H 0.8508 0.3527 0.7259 0.036 Uiso 1 1 calc R . .
H34B H 0.7939 0.4143 0.6951 0.036 Uiso 1 1 calc R . .
H34C H 0.8884 0.4088 0.6913 0.036 Uiso 1 1 calc R . .
C22 C 0.8345(3) 0.0239(2) 0.4931(2) 0.0224(10) Uani 1 1 d . A .
H22A H 0.8774 0.0479 0.4788 0.027 Uiso 1 1 calc R . .
H22B H 0.8603 -0.0167 0.5147 0.027 Uiso 1 1 calc R . .
C33 C 0.7584(3) 0.2769(2) 0.5099(2) 0.0170(9) Uani 1 1 d . . .
C17 C 0.5296(3) 0.2964(2) 0.0741(2) 0.0193(9) Uani 1 1 d . . .
H17B H 0.4774 0.2745 0.0569 0.023 Uiso 1 1 calc R . .
C14 C 0.3882(3) -0.0432(2) 0.0211(2) 0.0230(10) Uani 1 1 d . . .
H14B H 0.3836 -0.0879 0.0352 0.034 Uiso 1 1 calc R . .
H14C H 0.4088 -0.0436 -0.0168 0.034 Uiso 1 1 calc R . .
H14D H 0.3327 -0.0222 0.0098 0.034 Uiso 1 1 calc R . .
C45 C 0.3206(3) 0.1801(2) 0.3570(2) 0.0251(10) Uani 1 1 d . . .
H45A H 0.2977 0.1449 0.3748 0.030 Uiso 1 1 calc R . .
C32 C 0.7633(3) 0.3458(2) 0.5094(2) 0.0181(9) Uani 1 1 d . . .
C52 C 0.4638(3) 0.4489(2) 0.2139(2) 0.0217(10) Uani 1 1 d . . .
C47 C 0.3031(3) 0.2847(3) 0.3079(2) 0.0255(10) Uani 1 1 d . . .
H47A H 0.2684 0.3216 0.2924 0.031 Uiso 1 1 calc R . .
C36 C 0.7247(3) 0.4099(2) 0.3409(2) 0.0170(9) Uani 1 1 d . . .
C48 C 0.3852(3) 0.2835(2) 0.3031(2) 0.0216(10) Uani 1 1 d . . .
C9 C 0.4899(3) -0.0366(2) 0.1338(2) 0.0203(9) Uani 1 1 d . . .
H9A H 0.4782 -0.0814 0.1382 0.024 Uiso 1 1 calc R . .
C58 C 0.4789(3) 0.0023(2) 0.3906(2) 0.0248(10) Uani 1 1 d . . .
H58A H 0.4630 -0.0398 0.3730 0.030 Uiso 1 1 calc R . .
C15 C 0.5395(3) 0.1605(2) 0.1072(2) 0.0165(9) Uani 1 1 d . . .
H15A H 0.5163 0.1750 0.0639 0.020 Uiso 1 1 calc R . .
C24 C 0.7746(3) 0.0356(2) 0.5858(2) 0.0208(10) Uani 1 1 d . A .
H24B H 0.7753 -0.0104 0.5901 0.025 Uiso 1 1 calc R . .
C23 C 0.8043(3) 0.0647(2) 0.5389(2) 0.0192(9) Uani 1 1 d . . .
C10 C 0.4496(3) -0.0056(2) 0.0754(2) 0.0187(9) Uani 1 1 d . . .
C46 C 0.2716(3) 0.2337(3) 0.3344(2) 0.0293(11) Uani 1 1 d . . .
H46A H 0.2156 0.2356 0.3371 0.035 Uiso 1 1 calc R . .
C57 C 0.4325(3) 0.0562(2) 0.3610(2) 0.0243(10) Uani 1 1 d . . .
H57A H 0.3838 0.0499 0.3251 0.029 Uiso 1 1 calc R . .
C62 C 0.5951(3) -0.0499(3) 0.4805(3) 0.0283(11) Uani 1 1 d . . .
H62A H 0.6424 -0.0351 0.5168 0.042 Uiso 1 1 calc R . .
H62B H 0.6167 -0.0757 0.4508 0.042 Uiso 1 1 calc R . .
H62C H 0.5570 -0.0767 0.4967 0.042 Uiso 1 1 calc R . .
C53 C 0.4283(3) 0.4560(2) 0.2638(2) 0.0280(11) Uani 1 1 d . . .
H53A H 0.4191 0.4984 0.2778 0.034 Uiso 1 1 calc R . .
C60 C 0.5716(3) 0.0712(3) 0.4682(2) 0.0263(11) Uani 1 1 d . . .
H60A H 0.6186 0.0767 0.5057 0.032 Uiso 1 1 calc R A 1
C61 C 0.5272(3) 0.1267(3) 0.4371(2) 0.0261(11) Uani 1 1 d . A .
H61A H 0.5454 0.1690 0.4527 0.031 Uiso 1 1 calc R B 1
C3 C 0.6632(3) -0.1111(2) 0.3611(2) 0.0222(10) Uani 1 1 d . A .
H3B H 0.6891 -0.1354 0.3992 0.027 Uiso 1 1 calc R . .
C200 C 0.5349(4) 0.5978(3) 0.3752(3) 0.0380(13) Uani 1 1 d . . .
H20A H 0.4912 0.6300 0.3767 0.046 Uiso 1 1 calc R . .
H20C H 0.5260 0.5857 0.3295 0.046 Uiso 1 1 calc R . .
Cl41 Cl 0.53235(17) 0.21565(10) 0.62968(13) 0.0826(7) Uani 1 1 d . . .
Cl40 Cl 0.6015(2) 0.32978(14) 0.70356(16) 0.1199(13) Uani 1 1 d . . .
C400 C 0.5490(12) 0.2656(6) 0.7018(7) 0.143(6) Uani 1 1 d . . .
H40A H 0.4931 0.2777 0.7060 0.171 Uiso 1 1 calc R . .
H40B H 0.5781 0.2389 0.7399 0.171 Uiso 1 1 calc R . .
C500 C 0.7716(12) 0.2019(11) 0.0646(8) 0.053(2) Uani 0.366(4) 1 d PDU C 1
H50B H 0.8066 0.2402 0.0834 0.063 Uiso 0.366(4) 1 calc PR C 1
H50C H 0.7511 0.1826 0.0990 0.063 Uiso 0.366(4) 1 calc PR C 1
Cl51 Cl 0.8346(5) 0.1461(4) 0.0429(4) 0.102(3) Uani 0.366(4) 1 d PDU C 1
Cl50 Cl 0.6844(6) 0.2290(4) 0.0025(3) 0.106(3) Uani 0.366(4) 1 d PDU C 1
C501 C 0.8176(8) 0.2249(5) 0.0797(6) 0.053(2) Uani 0.634(4) 1 d PDU C 2
H50D H 0.8739 0.2061 0.0840 0.063 Uiso 0.634(4) 1 calc PR C 2
H50E H 0.8169 0.2397 0.1230 0.063 Uiso 0.634(4) 1 calc PR C 2
Cl52 Cl 0.8007(2) 0.29218(13) 0.02696(14) 0.0542(8) Uani 0.634(4) 1 d PDU C 2
Cl53 Cl 0.7416(2) 0.16565(16) 0.05214(14) 0.0585(9) Uani 0.634(4) 1 d PDU C 2

loop_
_atom_site_aniso_label
_atom_site_aniso_U_11
_atom_site_aniso_U_22
_atom_site_aniso_U_33
_atom_site_aniso_U_23
_atom_site_aniso_U_13
_atom_site_aniso_U_12
Ag1A 0.0205(2) 0.0341(3) 0.0423(4) 0.0230(3) 0.0151(2) 0.00763(19)
Ag1B 0.0205(2) 0.0341(3) 0.0423(4) 0.0230(3) 0.0151(2) 0.00763(19)
Fe1 0.0151(3) 0.0141(3) 0.0111(3) -0.0004(2) 0.0030(2) -0.0006(2)
Fe2 0.0156(3) 0.0157(3) 0.0103(3) 0.0001(2) 0.0022(2) -0.0008(2)
N2 0.0131(18) 0.0154(18) 0.0156(18) -0.0002(14) 0.0012(14) 0.0023(14)
N1 0.0206(19) 0.0127(18) 0.0128(17) -0.0006(14) 0.0067(15) 0.0001(15)
O7 0.0161(15) 0.0159(15) 0.0130(14) -0.0002(12) 0.0028(12) -0.0021(12)
O9 0.0169(16) 0.0229(16) 0.0116(14) 0.0003(12) 0.0030(12) -0.0005(13)
O8 0.0168(16) 0.0179(15) 0.0175(15) -0.0021(12) 0.0049(13) -0.0004(12)
O15 0.0147(15) 0.0222(16) 0.0148(15) 0.0034(12) 0.0021(12) 0.0013(12)
O13 0.0180(16) 0.0146(15) 0.0197(16) 0.0006(12) 0.0054(13) -0.0003(12)
O2 0.0221(16) 0.0140(15) 0.0126(15) 0.0002(12) 0.0037(12) -0.0019(12)
O10 0.0322(19) 0.0318(19) 0.0193(17) 0.0069(14) 0.0087(14) 0.0125(15)
O1 0.0196(16) 0.0162(15) 0.0135(15) -0.0009(12) 0.0016(12) -0.0029(12)
O6 0.0196(15) 0.0146(15) 0.0137(14) 0.0024(12) 0.0052(12) -0.0014(12)
O4 0.0194(17) 0.0293(18) 0.0214(16) -0.0022(14) 0.0071(13) -0.0052(14)
O3 0.0247(17) 0.0258(17) 0.0185(16) 0.0001(13) 0.0085(13) -0.0063(13)
O14 0.0232(17) 0.0288(18) 0.0222(17) 0.0092(14) 0.0062(14) 0.0050(14)
O11 0.037(2) 0.0265(19) 0.035(2) -0.0102(16) 0.0119(17) 0.0005(16)
O17 0.031(2) 0.033(2) 0.0323(19) -0.0126(17) -0.0055(16) -0.0008(16)
O5 0.0205(16) 0.0248(16) 0.0146(15) -0.0036(13) 0.0067(12) 0.0015(13)
O12 0.0189(17) 0.037(2) 0.044(2) 0.0068(17) 0.0141(16) 0.0031(15)
O16 0.0183(17) 0.036(2) 0.040(2) 0.0093(16) 0.0095(16) -0.0009(15)
S1 0.0164(5) 0.0185(5) 0.0152(5) -0.0011(4) 0.0053(4) -0.0040(4)
Cl2 0.0141(5) 0.0229(5) 0.0190(5) 0.0012(4) 0.0016(4) -0.0005(4)
Cl1 0.0204(5) 0.0207(5) 0.0190(5) 0.0004(4) 0.0078(4) 0.0031(4)
Cl21 0.0347(7) 0.0400(7) 0.0353(7) -0.0108(6) 0.0151(6) -0.0038(6)
Cl20 0.0372(8) 0.0534(9) 0.0511(9) -0.0123(7) 0.0203(7) -0.0122(7)
Cl31 0.0903(14) 0.0954(14) 0.1178(17) 0.0102(12) 0.0396(13) 0.0084(11)
Cl30 0.0903(14) 0.0954(14) 0.1178(17) 0.0102(12) 0.0396(13) 0.0084(11)
C300 0.0903(14) 0.0954(14) 0.1178(17) 0.0102(12) 0.0396(13) 0.0084(11)
C16 0.025(2) 0.015(2) 0.016(2) -0.0016(17) 0.0075(18) -0.0014(18)
C26 0.015(2) 0.021(2) 0.018(2) 0.0021(18) 0.0000(17) -0.0004(18)
C40 0.017(2) 0.018(2) 0.015(2) -0.0018(17) 0.0033(17) -0.0079(17)
C25 0.022(2) 0.021(2) 0.017(2) -0.0010(18) 0.0064(19) -0.0006(19)
C27 0.018(2) 0.021(2) 0.012(2) 0.0005(17) 0.0041(17) 0.0010(18)
C55 0.027(3) 0.023(2) 0.038(3) 0.004(2) 0.005(2) 0.000(2)
C7 0.020(2) 0.013(2) 0.026(2) -0.0004(18) 0.0104(19) 0.0040(17)
C21 0.015(2) 0.020(2) 0.014(2) -0.0019(17) 0.0049(17) 0.0016(17)
C30 0.019(2) 0.023(2) 0.015(2) -0.0022(18) 0.0039(17) 0.0036(18)
C12 0.020(2) 0.018(2) 0.017(2) -0.0051(17) 0.0100(18) -0.0019(17)
C35 0.017(2) 0.015(2) 0.017(2) 0.0004(17) 0.0052(17) 0.0021(17)
C54 0.030(3) 0.027(3) 0.021(2) 0.004(2) 0.011(2) 0.009(2)
C6 0.023(2) 0.017(2) 0.020(2) -0.0028(18) 0.0107(19) -0.0019(18)
C28 0.020(2) 0.015(2) 0.015(2) 0.0012(17) 0.0049(17) 0.0047(17)
C29 0.021(2) 0.022(2) 0.014(2) 0.0017(18) 0.0042(18) 0.0077(18)
C31 0.018(2) 0.018(2) 0.018(2) -0.0016(18) 0.0028(17) 0.0043(17)
C1 0.020(2) 0.020(2) 0.022(2) -0.0004(19) 0.0059(18) 0.0074(18)
C43 0.018(2) 0.021(2) 0.011(2) -0.0014(17) 0.0054(17) 0.0017(17)
C38 0.022(2) 0.016(2) 0.023(2) 0.0017(18) 0.0077(19) 0.0059(18)
C41 0.014(2) 0.018(2) 0.012(2) -0.0010(16) 0.0011(16) -0.0056(17)
C39 0.016(2) 0.019(2) 0.020(2) 0.0026(18) 0.0018(17) -0.0012(17)
C37 0.017(2) 0.023(2) 0.016(2) -0.0009(18) 0.0037(17) -0.0015(18)
C11 0.016(2) 0.019(2) 0.014(2) 0.0015(17) 0.0047(16) 0.0020(17)
C20 0.018(2) 0.022(2) 0.012(2) -0.0035(17) 0.0062(17) -0.0032(17)
C56 0.018(2) 0.029(3) 0.017(2) 0.0064(19) 0.0082(18) 0.0006(19)
C44 0.023(2) 0.027(2) 0.016(2) -0.0011(19) 0.0049(18) 0.0015(19)
C50 0.019(2) 0.023(2) 0.019(2) 0.0020(18) 0.0055(18) 0.0058(18)
C59 0.027(3) 0.033(3) 0.033(3) 0.011(2) 0.018(2) 0.003(2)
C51 0.020(2) 0.030(3) 0.017(2) -0.0014(19) 0.0035(18) 0.0029(19)
C24A 0.017(2) 0.024(2) 0.022(2) 0.0032(19) 0.0058(19) 0.0015(19)
C5 0.020(2) 0.019(2) 0.027(2) -0.0028(19) 0.007(2) -0.0026(18)
C49 0.014(2) 0.027(2) 0.017(2) 0.0034(19) 0.0008(17) 0.0061(18)
C4 0.035(3) 0.023(3) 0.033(3) 0.004(2) 0.014(2) -0.007(2)
C8 0.016(2) 0.017(2) 0.019(2) -0.0046(18) 0.0082(18) -0.0047(17)
C2 0.021(2) 0.018(2) 0.023(2) -0.0042(18) 0.0086(19) 0.0021(18)
C42 0.017(2) 0.016(2) 0.014(2) 0.0030(17) 0.0020(17) 0.0024(17)
C18 0.020(2) 0.022(2) 0.014(2) 0.0030(18) -0.0006(17) 0.0011(18)
C13 0.015(2) 0.021(2) 0.013(2) -0.0049(17) 0.0053(17) -0.0020(17)
C19 0.023(2) 0.020(2) 0.018(2) 0.0013(18) 0.0077(18) -0.0005(19)
C34 0.035(3) 0.022(2) 0.014(2) 0.0005(19) 0.005(2) 0.011(2)
C22 0.017(2) 0.025(2) 0.024(2) 0.0001(19) 0.0039(19) 0.0047(19)
C33 0.013(2) 0.022(2) 0.014(2) -0.0031(18) 0.0016(17) -0.0015(17)
C17 0.016(2) 0.026(3) 0.014(2) -0.0035(19) 0.0022(17) -0.0009(18)
C14 0.022(2) 0.025(2) 0.022(2) -0.001(2) 0.0064(19) -0.0054(19)
C45 0.020(2) 0.031(3) 0.028(3) 0.001(2) 0.013(2) -0.004(2)
C32 0.018(2) 0.021(2) 0.016(2) 0.0006(18) 0.0074(17) 0.0039(18)
C52 0.018(2) 0.024(2) 0.020(2) 0.0010(19) 0.0000(18) 0.0006(18)
C47 0.020(2) 0.035(3) 0.022(2) -0.002(2) 0.0073(19) 0.007(2)
C36 0.013(2) 0.021(2) 0.014(2) -0.0038(17) -0.0005(17) -0.0042(17)
C48 0.022(2) 0.031(3) 0.010(2) -0.0019(18) 0.0030(18) 0.003(2)
C9 0.019(2) 0.021(2) 0.023(2) -0.0016(19) 0.0085(18) -0.0031(18)
C58 0.028(3) 0.028(3) 0.023(2) 0.001(2) 0.014(2) 0.001(2)
C15 0.017(2) 0.021(2) 0.013(2) 0.0014(18) 0.0068(17) -0.0007(18)
C24 0.022(2) 0.016(2) 0.021(2) 0.0034(18) 0.0005(19) 0.0002(18)
C23 0.014(2) 0.026(2) 0.013(2) 0.0003(18) -0.0021(17) 0.0036(18)
C10 0.014(2) 0.024(2) 0.019(2) -0.0041(18) 0.0067(17) -0.0030(18)
C46 0.018(2) 0.048(3) 0.022(2) 0.006(2) 0.0068(19) 0.003(2)
C57 0.023(2) 0.031(3) 0.022(2) 0.007(2) 0.0104(19) 0.003(2)
C62 0.026(3) 0.031(3) 0.030(3) 0.009(2) 0.014(2) 0.007(2)
C53 0.031(3) 0.024(2) 0.024(2) -0.002(2) 0.000(2) 0.009(2)
C60 0.016(2) 0.035(3) 0.025(2) 0.009(2) 0.0033(19) 0.001(2)
C61 0.020(2) 0.027(3) 0.031(3) 0.006(2) 0.008(2) -0.001(2)
C3 0.031(3) 0.020(2) 0.018(2) 0.0037(18) 0.009(2) 0.0002(19)
C200 0.028(3) 0.042(3) 0.044(3) -0.006(3) 0.011(2) 0.000(2)
Cl41 0.0908(16) 0.0412(10) 0.1073(18) -0.0018(11) 0.0169(14) -0.0048(10)
Cl40 0.130(3) 0.0734(16) 0.112(2) -0.0272(15) -0.0328(19) 0.0181(16)
C400 0.249(19) 0.081(8) 0.129(11) 0.024(7) 0.104(13) 0.060(10)
C500 0.055(7) 0.046(6) 0.059(6) -0.001(5) 0.019(6) -0.015(5)
Cl51 0.112(6) 0.083(5) 0.098(5) -0.027(4) 0.013(4) 0.019(4)
Cl50 0.166(8) 0.092(5) 0.072(4) 0.003(4) 0.055(5) 0.056(5)
C501 0.055(7) 0.046(6) 0.059(6) -0.001(5) 0.019(6) -0.015(5)
Cl52 0.0675(18) 0.0478(15) 0.0497(15) 0.0092(12) 0.0210(13) 0.0032(13)
Cl53 0.073(2) 0.0540(18) 0.0497(16) -0.0016(13) 0.0201(14) -0.0197(16)

loop_
_atom_type_symbol
_atom_type_description
_atom_type_scat_dispersion_real
_atom_type_scat_dispersion_imag
_atom_type_scat_source
C C 0.0033 0.0016 'International Tables Vol C Tables 4.2.6.8 and 6.1.1.4'
H H 0.0000 0.0000 'International Tables Vol C Tables 4.2.6.8 and 6.1.1.4'
N N 0.0061 0.0033 'International Tables Vol C Tables 4.2.6.8 and 6.1.1.4'
S S 0.1246 0.1234 'International Tables Vol C Tables 4.2.6.8 and 6.1.1.4'
Cl Cl 0.1484 0.1585 'International Tables Vol C Tables 4.2.6.8 and 6.1.1.4'
Fe Fe 0.3463 0.8444 'International Tables Vol C Tables 4.2.6.8 and 6.1.1.4'
Ag Ag -0.8971 1.1015 'International Tables Vol C Tables 4.2.6.8 and 6.1.1.4'
O O 0.0106 0.0060 'International Tables Vol C Tables 4.2.6.8 and 6.1.1.4'

loop_
_geom_angle_atom_site_label_1
_geom_angle_atom_site_label_2
_geom_angle_atom_site_label_3
_geom_angle
O6 Ag1A C60 150.06(15)
O6 Ag1A O5 109.46(11)
C60 Ag1A O5 100.42(14)
O6 Ag1A C61 117.43(13)
C60 Ag1A C61 32.75(16)
O5 Ag1A C61 133.10(13)
O6 Ag1B O5 107.3(2)
O6 Ag1B C60 124.7(3)
O5 Ag1B C60 91.7(2)
O1 Fe1 O7 175.65(13)
O1 Fe1 O8 89.69(13)
O7 Fe1 O8 86.39(12)
O1 Fe1 O6 96.09(13)
O7 Fe1 O6 81.85(12)
O8 Fe1 O6 87.48(12)
O1 Fe1 N1 88.53(13)
O7 Fe1 N1 94.03(13)
O8 Fe1 N1 100.08(13)
O6 Fe1 N1 171.19(13)
O1 Fe1 O13 95.55(13)
O7 Fe1 O13 88.15(12)
O8 Fe1 O13 172.04(12)
O6 Fe1 O13 86.01(12)
N1 Fe1 O13 86.08(13)
O2 Fe2 O7 173.60(13)
O2 Fe2 O6 93.13(12)
O7 Fe2 O6 82.53(12)
O2 Fe2 O9 90.29(13)
O7 Fe2 O9 85.09(12)
O6 Fe2 O9 90.88(12)
O2 Fe2 N2 88.82(13)
O7 Fe2 N2 96.41(13)
O6 Fe2 N2 167.92(13)
O9 Fe2 N2 101.04(13)
O2 Fe2 O15 99.20(13)
O7 Fe2 O15 85.00(12)
O6 Fe2 O15 83.08(12)
O9 Fe2 O15 168.98(12)
N2 Fe2 O15 84.85(13)
C35 N2 C36 117.1(4)
C35 N2 Fe2 122.4(3)
C36 N2 Fe2 120.5(3)
C15 N1 C16 116.3(4)
C15 N1 Fe1 121.9(3)
C16 N1 Fe1 121.8(3)
Fe2 O7 Fe1 98.66(13)
C42 O9 Fe2 126.4(3)
C42 O8 Fe1 128.8(3)
Cl2 O15 Fe2 126.64(18)
Cl1 O13 Fe1 128.27(18)
C33 O2 Fe2 136.1(3)
C13 O1 Fe1 135.9(3)
Fe2 O6 Fe1 94.83(12)
Fe2 O6 Ag1A 113.57(13)
Fe1 O6 Ag1A 123.36(14)
Fe2 O6 Ag1B 131.9(2)
Fe1 O6 Ag1B 105.7(2)
C22 O5 C1 112.4(3)
C22 O5 Ag1B 132.5(3)
C1 O5 Ag1B 104.8(3)
C22 O5 Ag1A 112.8(3)
C1 O5 Ag1A 124.0(3)
O3 S1 O4 120.6(2)
O3 S1 C20 108.2(2)
O4 S1 C20 108.1(2)
O3 S1 C40 108.0(2)
O4 S1 C40 108.9(2)
C20 S1 C40 101.32(19)
O16 Cl2 O17 112.2(2)
O16 Cl2 O14 111.1(2)
O17 Cl2 O14 110.8(2)
O16 Cl2 O15 107.4(2)
O17 Cl2 O15 108.3(2)
O14 Cl2 O15 106.84(19)
O12 Cl1 O11 111.2(2)
O12 Cl1 O10 111.2(2)
O11 Cl1 O10 109.9(2)
O12 Cl1 O13 107.8(2)
O11 Cl1 O13 109.1(2)
O10 Cl1 O13 107.60(19)
Cl31 C300 Cl30 111.1(7)
C21 C16 C17 119.8(4)
C21 C16 N1 118.0(4)
C17 C16 N1 122.1(4)
C25 C26 C27 119.1(4)
C25 C26 C28 120.2(4)
C27 C26 C28 120.7(4)
C39 C40 C41 122.4(4)
C39 C40 S1 120.0(3)
C41 C40 S1 117.6(3)
C26 C25 C24A 119.6(4)
C23 C27 C26 120.4(4)
C2 C7 C6 121.4(4)
C20 C21 C16 119.3(4)
C31 C30 C29 117.3(4)
C31 C30 C34 122.8(4)
C29 C30 C34 119.8(4)
C11 C12 C13 119.7(4)
C11 C12 C15 117.2(4)
C13 C12 C15 122.9(4)
N2 C35 C32 127.7(4)
C53 C54 C49 121.4(5)
C7 C6 C5 117.4(4)
C7 C6 C8 122.8(4)
C5 C6 C8 119.8(4)
C29 C28 C33 118.4(4)
C29 C28 C26 119.9(4)
C33 C28 C26 121.7(4)
C28 C29 C30 123.5(4)
C30 C31 C32 121.9(4)
O5 C1 C2 107.5(4)
C44 C43 C48 121.5(4)
C44 C43 C42 119.4(4)
C48 C43 C42 119.2(4)
C39 C38 C37 121.5(4)
C36 C41 C40 118.3(4)
C38 C39 C40 117.7(4)
C38 C37 C36 119.6(4)
C10 C11 C12 121.6(4)
C21 C20 C19 121.8(4)
C21 C20 S1 118.7(3)
C19 C20 S1 119.4(3)
C57 C56 C61 118.2(4)
C57 C56 C44 121.5(4)
C61 C56 C44 120.0(4)
C45 C44 C43 118.5(4)
C45 C44 C56 120.0(4)
C43 C44 C56 121.5(4)
C51 C50 C49 121.2(4)
C58 C59 C60 118.3(5)
C58 C59 C62 121.9(5)
C60 C59 C62 119.8(5)
C50 C51 C52 121.3(4)
C24 C24A C25 121.1(4)
C4 C5 C6 120.8(5)
C54 C49 C50 117.1(4)
C54 C49 C48 119.9(4)
C50 C49 C48 123.0(4)
C5 C4 C3 120.9(5)
C9 C8 C13 117.2(4)
C9 C8 C6 121.0(4)
C13 C8 C6 121.8(4)
C7 C2 C3 120.5(4)
C7 C2 C1 119.8(4)
C3 C2 C1 119.6(4)
O8 C42 O9 125.8(4)
O8 C42 C43 115.9(4)
O9 C42 C43 118.3(4)
C17 C18 C19 120.6(4)
O1 C13 C12 120.6(4)
O1 C13 C8 119.4(4)
C12 C13 C8 120.0(4)
C20 C19 C18 117.9(4)
O5 C22 C23 108.0(4)
O2 C33 C28 119.6(4)
O2 C33 C32 121.4(4)
C28 C33 C32 119.0(4)
C18 C17 C16 120.5(4)
C46 C45 C44 121.2(5)
C31 C32 C33 119.9(4)
C31 C32 C35 116.8(4)
C33 C32 C35 123.2(4)
C53 C52 C51 117.6(4)
C53 C52 C55 121.3(5)
C51 C52 C55 121.0(5)
C46 C47 C48 121.2(5)
C37 C36 C41 120.1(4)
C37 C36 N2 121.5(4)
C41 C36 N2 118.3(4)
C47 C48 C43 117.3(4)
C47 C48 C49 119.7(4)
C43 C48 C49 123.1(4)
C10 C9 C8 123.2(4)
C59 C58 C57 121.3(5)
N1 C15 C12 127.7(4)
C24A C24 C23 119.6(4)
C24 C23 C27 120.2(4)
C24 C23 C22 120.5(4)
C27 C23 C22 119.3(4)
C11 C10 C9 118.3(4)
C11 C10 C14 121.7(4)
C9 C10 C14 120.0(4)
C45 C46 C47 120.3(5)
C56 C57 C58 121.4(5)
C54 C53 C52 121.3(5)
C59 C60 C61 121.1(5)
C59 C60 Ag1A 100.3(3)
C61 C60 Ag1A 83.3(3)
C59 C60 Ag1B 83.8(3)
C61 C60 Ag1B 85.4(3)
C56 C61 C60 119.6(5)
C56 C61 Ag1A 110.7(3)
C60 C61 Ag1A 64.0(3)
C2 C3 C4 119.0(4)
Cl21 C200 Cl20 111.5(3)
Cl40 C400 Cl41 115.7(8)
Cl51 C500 Cl50 115.9(11)
Cl53 C501 Cl52 111.7(7)

loop_
_geom_bond_atom_site_label_1
_geom_bond_atom_site_label_2
_geom_bond_distance
Ag1A O6 2.260(3)
Ag1A C60 2.349(5)
Ag1A O5 2.414(3)
Ag1A C61 2.596(5)
Ag1B O6 2.335(6)
Ag1B O5 2.404(6)
Ag1B C60 2.687(8)
Fe1 O1 1.847(3)
Fe1 O7 1.996(3)
Fe1 O8 2.030(3)
Fe1 O6 2.048(3)
Fe1 N1 2.119(4)
Fe1 O13 2.124(3)
Fe2 O2 1.866(3)
Fe2 O7 1.974(3)
Fe2 O6 2.043(3)
Fe2 O9 2.048(3)
Fe2 N2 2.128(4)
Fe2 O15 2.136(3)
N2 C35 1.307(6)
N2 C36 1.455(6)
N1 C15 1.305(6)
N1 C16 1.462(6)
O9 C42 1.269(5)
O8 C42 1.267(5)
O15 Cl2 1.487(3)
O13 Cl1 1.482(3)
O2 C33 1.310(5)
O10 Cl1 1.444(3)
O1 C13 1.314(5)
O4 S1 1.439(4)
O3 S1 1.435(3)
O14 Cl2 1.433(3)
O11 Cl1 1.424(4)
O17 Cl2 1.432(4)
O5 C22 1.439(6)
O5 C1 1.456(5)
O12 Cl1 1.420(4)
O16 Cl2 1.418(4)
S1 C20 1.773(4)
S1 C40 1.792(4)
Cl21 C200 1.759(6)
Cl20 C200 1.759(6)
Cl31 C300 1.586(13)
Cl30 C300 1.993(14)
C16 C21 1.383(6)
C16 C17 1.383(7)
C26 C25 1.400(6)
C26 C27 1.405(6)
C26 C28 1.494(6)
C40 C39 1.381(7)
C40 C41 1.388(6)
C25 C24A 1.402(7)
C27 C23 1.397(7)
C55 C52 1.511(7)
C7 C2 1.385(7)
C7 C6 1.399(7)
C21 C20 1.383(6)
C30 C31 1.383(6)
C30 C29 1.397(7)
C30 C34 1.502(6)
C12 C11 1.404(6)
C12 C13 1.417(6)
C12 C15 1.440(6)
C35 C32 1.445(6)
C54 C53 1.382(7)
C54 C49 1.397(7)
C6 C5 1.420(6)
C6 C8 1.478(6)
C28 C29 1.395(6)
C28 C33 1.412(6)
C31 C32 1.403(6)
C1 C2 1.511(7)
C43 C44 1.396(7)
C43 C48 1.408(7)
C43 C42 1.499(6)
C38 C39 1.378(6)
C38 C37 1.382(6)
C41 C36 1.387(6)
C37 C36 1.386(7)
C11 C10 1.375(6)
C20 C19 1.393(7)
C56 C57 1.384(7)
C56 C61 1.408(7)
C56 C44 1.495(7)
C44 C45 1.380(7)
C50 C51 1.379(7)
C50 C49 1.403(6)
C59 C58 1.378(8)
C59 C60 1.394(8)
C59 C62 1.519(7)
C51 C52 1.396(7)
C24A C24 1.381(7)
C5 C4 1.373(7)
C49 C48 1.475(7)
C4 C3 1.401(7)
C8 C9 1.407(6)
C8 C13 1.421(6)
C2 C3 1.386(7)
C18 C17 1.382(7)
C18 C19 1.393(7)
C22 C23 1.496(6)
C33 C32 1.418(7)
C14 C10 1.518(6)
C45 C46 1.371(7)
C52 C53 1.388(7)
C47 C46 1.371(8)
C47 C48 1.399(7)
C9 C10 1.398(7)
C58 C57 1.392(7)
C24 C23 1.389(7)
C60 C61 1.414(7)
Cl41 C400 1.821(14)
Cl40 C400 1.575(16)
C500 Cl51 1.711(14)
C500 Cl50 1.748(14)
C501 Cl53 1.727(10)
C501 Cl52 1.762(10)
